data_7720545
loop_
_publ_author_name
'Costa-Vill&#xe9;n, Ernesto'
'Puigjaner, Cristina'
'Mayans, J&#xfa;lia'
'Escuer, Albert'

_publ_section_title
;
 Dodecanuclear Mn<sup>II</sup>-Gd<sup>III</sup> metallomacrocycles:
 magnetic and refrigerant responses.
;
_journal_issue 3
_journal_name_full 'Dalton transactions (Cambridge, England : 2003)'
_journal_page_first 1298
_journal_page_last 1305
_journal_paper_doi 10.1039/d5dt02886h
_journal_volume 55
_journal_year 2026
_chemical_formula_moiety 'C144 H132 Gd6 Mn6 N36 O78 [+ solvent]'
_chemical_formula_sum 'C144 H132 Gd6 Mn6 N36 O78'
_chemical_formula_weight 4887.99
_space_group_crystal_system trigonal
_space_group_IT_number 148
_space_group_name_Hall '-R 3'
_space_group_name_H-M_alt 'R -3 :H'
_atom_sites_solution_hydrogens geom
_audit_creation_method SHELXL-2019/1
_audit_update_record
;
2025-04-29 deposited with the CCDC.	2025-12-08 downloaded from the CCDC.
;
_cell_angle_alpha 90
_cell_angle_beta 90
_cell_angle_gamma 120
_cell_formula_units_Z 3
_cell_length_a 34.2922(12)
_cell_length_b 34.2922(12)
_cell_length_c 21.5263(13)
_cell_measurement_reflns_used 9740
_cell_measurement_temperature 100(2)
_cell_measurement_theta_max 25.70
_cell_measurement_theta_min 2.34
_cell_volume 21922.5(17)
_computing_cell_refinement 'Bruker SAINT'
_computing_data_collection 'Bruker APEX4'
_computing_data_reduction 'Bruker SAINT'
_computing_molecular_graphics 'Bruker SHELXTL'
_computing_publication_material 'Bruker SHELXTL'
_computing_structure_refinement 'SHELXL-2019/1 (Sheldrick, 2019)'
_computing_structure_solution 'SHELXT 2014/5 (Sheldrick, 2014)'
_diffrn_ambient_temperature 100(2)
_diffrn_measured_fraction_theta_full 1.000
_diffrn_measured_fraction_theta_max 0.999
_diffrn_measurement_device_type 'Bruker APEX-II CCD'
_diffrn_measurement_method '\f and \w scans'
_diffrn_radiation_type MoK\a
_diffrn_radiation_wavelength 0.71073
_diffrn_reflns_av_R_equivalents 0.1689
_diffrn_reflns_av_unetI/netI 0.0384
_diffrn_reflns_Laue_measured_fraction_full 1.000
_diffrn_reflns_Laue_measured_fraction_max 0.999
_diffrn_reflns_limit_h_max 42
_diffrn_reflns_limit_h_min -42
_diffrn_reflns_limit_k_max 42
_diffrn_reflns_limit_k_min -42
_diffrn_reflns_limit_l_max 26
_diffrn_reflns_limit_l_min -26
_diffrn_reflns_number 389706
_diffrn_reflns_point_group_measured_fraction_full 1.000
_diffrn_reflns_point_group_measured_fraction_max 0.999
_diffrn_reflns_theta_full 25.242
_diffrn_reflns_theta_max 26.440
_diffrn_reflns_theta_min 1.666
_diffrn_source microfocus
_exptl_absorpt_coefficient_mu 1.654
_exptl_absorpt_correction_T_max 0.7454
_exptl_absorpt_correction_T_min 0.4183
_exptl_absorpt_correction_type multi-scan
_exptl_absorpt_process_details sadabs
_exptl_crystal_colour yellow
_exptl_crystal_density_diffrn 1.111
_exptl_crystal_description block
_exptl_crystal_F_000 7218
_exptl_crystal_preparation 'Magnetic properties'
_exptl_crystal_recrystallization_method 'Re-crystallisation from solvent: Acetonitrile/ethanol/diethylether'
_exptl_crystal_size_max 0.146
_exptl_crystal_size_mid 0.097
_exptl_crystal_size_min 0.090
_refine_diff_density_max 2.888
_refine_diff_density_min -2.474
_refine_diff_density_rms 0.115
_refine_ls_extinction_method none
_refine_ls_goodness_of_fit_ref 1.032
_refine_ls_hydrogen_treatment constr
_refine_ls_matrix_type full
_refine_ls_number_parameters 372
_refine_ls_number_reflns 10024
_refine_ls_number_restraints 4
_refine_ls_restrained_S_all 1.032
_refine_ls_R_factor_all 0.1235
_refine_ls_R_factor_gt 0.0864
_refine_ls_shift/su_max 0.001
_refine_ls_shift/su_mean 0.000
_refine_ls_structure_factor_coef Fsqd
_refine_ls_weighting_details 'w=1/[\s^2^(Fo^2^)+(0.1091P)^2^+330.4513P] where P=(Fo^2^+2Fc^2^)/3'
_refine_ls_weighting_scheme calc
_refine_ls_wR_factor_gt 0.2241
_refine_ls_wR_factor_ref 0.2639
_reflns_Friedel_coverage 0.000
_reflns_number_gt 6267
_reflns_number_total 10024
_reflns_threshold_expression 'I > 2\s(I)'
_cod_data_source_file d5dt02886h2.cif
_cod_data_source_block mo_i06adb006c_0m_a_pl_sq_s
_cod_original_cell_volume 21923(2)
_cod_database_code 7720545
_shelx_shelxl_version_number 2019/1
_shelx_space_group_comment
;
The symmetry employed for this shelxl refinement is uniquely defined
by the following loop, which should always be used as a source of
symmetry information in preference to the above space-group names.
They are only intended as comments.
;

loop_
_space_group_symop_operation_xyz
'x, y, z'
'-y, x-y, z'
'-x+y, -x, z'
'x+2/3, y+1/3, z+1/3'
'-y+2/3, x-y+1/3, z+1/3'
'-x+y+2/3, -x+1/3, z+1/3'
'x+1/3, y+2/3, z+2/3'
'-y+1/3, x-y+2/3, z+2/3'
'-x+y+1/3, -x+2/3, z+2/3'
'-x, -y, -z'
'y, -x+y, -z'
'x-y, x, -z'
'-x+2/3, -y+1/3, -z+1/3'
'y+2/3, -x+y+1/3, -z+1/3'
'x-y+2/3, x+1/3, -z+1/3'
'-x+1/3, -y+2/3, -z+2/3'
'y+1/3, -x+y+2/3, -z+2/3'
'x-y+1/3, x+2/3, -z+2/3'

loop_
_atom_site_label
_atom_site_type_symbol
_atom_site_fract_x
_atom_site_fract_y
_atom_site_fract_z
_atom_site_U_iso_or_equiv
_atom_site_adp_type
_atom_site_occupancy
_atom_site_site_symmetry_order
_atom_site_calc_flag
_atom_site_refinement_flags_posn
_atom_site_refinement_flags_adp
_atom_site_refinement_flags_occupancy
_atom_site_disorder_assembly
_atom_site_disorder_group
C1 C 0.2635(5) 0.3048(4) 0.1183(10) 0.168(7) Uani 1 1 d . . . . .
H1A H 0.238450 0.309285 0.129943 0.253 Uiso 1 1 calc R U . . .
H1B H 0.266361 0.285133 0.148886 0.253 Uiso 1 1 calc R U . . .
H1C H 0.257818 0.290697 0.077175 0.253 Uiso 1 1 calc R U . . .
C2 C 0.3431(5) 0.3492(4) 0.0939(8) 0.119(4) Uani 1 1 d . . . . .
C3 C 0.3469(6) 0.3111(4) 0.0783(8) 0.133(5) Uani 1 1 d . . . . .
H3 H 0.321653 0.281588 0.081121 0.159 Uiso 1 1 calc R U . . .
C4 C 0.3877(6) 0.3177(4) 0.0591(9) 0.143(6) Uani 1 1 d . . . . .
H4 H 0.390801 0.292335 0.049359 0.172 Uiso 1 1 calc R U . . .
C5 C 0.4240(5) 0.3597(4) 0.0538(7) 0.126(5) Uani 1 1 d . . . . .
H5 H 0.452035 0.363150 0.040781 0.151 Uiso 1 1 calc R U . . .
C6 C 0.4207(4) 0.3982(4) 0.0672(7) 0.106(4) Uani 1 1 d . . . . .
C7 C 0.3793(5) 0.3929(3) 0.0881(7) 0.109(4) Uani 1 1 d . . . . .
C8 C 0.4608(4) 0.4405(4) 0.0651(7) 0.112(4) Uani 1 1 d . . . . .
H8 H 0.487688 0.440867 0.053620 0.134 Uiso 1 1 calc R U . . .
C9 C 0.5095(4) 0.5538(3) 0.1067(7) 0.102(4) Uani 1 1 d . . . . .
C10 C 0.4431(3) 0.5903(3) 0.1745(5) 0.075(3) Uani 1 1 d . . . . .
H10 H 0.415108 0.564071 0.165804 0.091 Uiso 1 1 calc R U . . .
C11 C 0.4416(3) 0.6256(3) 0.2107(5) 0.075(3) Uani 1 1 d . . . . .
C12 C 0.3985(3) 0.6168(3) 0.2259(6) 0.088(3) Uani 1 1 d . . . . .
H12 H 0.373453 0.589328 0.212228 0.106 Uiso 1 1 calc R U . . .
C13 C 0.3910(3) 0.6456(3) 0.2592(6) 0.098(4) Uani 1 1 d . . . . .
H13 H 0.361044 0.638918 0.267347 0.118 Uiso 1 1 calc R U . . .
C14 C 0.4272(3) 0.6850(3) 0.2816(6) 0.093(3) Uani 1 1 d . . . . .
H14 H 0.422532 0.705127 0.306634 0.112 Uiso 1 1 calc R U . . .
C15 C 0.4708(3) 0.6945(3) 0.2667(5) 0.078(3) Uani 1 1 d . . . . .
C16 C 0.4789(3) 0.6659(3) 0.2313(5) 0.072(2) Uani 1 1 d . . . . .
C17 C 0.5036(3) 0.7650(4) 0.3222(6) 0.103(4) Uani 1 1 d . . . . .
H17A H 0.533301 0.789733 0.334344 0.154 Uiso 1 1 calc R U . . .
H17B H 0.485757 0.750714 0.359534 0.154 Uiso 1 1 calc R U . . .
H17C H 0.488157 0.776902 0.296834 0.154 Uiso 1 1 calc R U . . .
Gd1 Gd 0.31518(2) 0.42114(2) 0.16529(3) 0.0929(3) Uani 1 1 d . . . . .
Mn1 Mn 0.40797(6) 0.49721(5) 0.07836(9) 0.0933(5) Uani 1 1 d . . . . .
N1 N 0.4637(3) 0.4787(3) 0.0776(5) 0.104(3) Uani 1 1 d . . . . .
N2 N 0.5045(3) 0.5161(3) 0.0778(6) 0.115(4) Uani 1 1 d . . . . .
H2 H 0.527585 0.516319 0.059563 0.138 Uiso 1 1 calc R U . . .
N3 N 0.4697(3) 0.5519(2) 0.1203(5) 0.088(3) Uani 1 1 d . . . . .
N4 N 0.4790(2) 0.5913(2) 0.1530(4) 0.080(2) Uani 1 1 d . . . . .
N5 N 0.3716(3) 0.4843(3) 0.2633(6) 0.103(3) Uani 1 1 d . . . . .
N6 N 0.3899(6) 0.4804(6) -0.0526(9) 0.138(5) Uani 1 1 d . . . . .
O1 O 0.3044(3) 0.3473(2) 0.1168(5) 0.122(3) Uani 1 1 d . . . . .
O2 O 0.3727(2) 0.4270(2) 0.1039(4) 0.102(2) Uani 1 1 d . . . . .
O3 O 0.5482(3) 0.5849(3) 0.1175(5) 0.115(3) Uani 1 1 d . . . . .
O4 O 0.52155(18) 0.6787(2) 0.2163(3) 0.0812(18) Uani 1 1 d . . . . .
O5 O 0.5088(2) 0.7329(2) 0.2874(4) 0.093(2) Uani 1 1 d . . . . .
O6 O 0.2682(4) 0.4009(3) 0.0725(5) 0.134(3) Uani 1 1 d . . . . .
O8 O 0.3900(2) 0.4755(2) 0.2197(5) 0.102(2) Uani 1 1 d . . . . .
O9 O 0.3298(3) 0.4646(3) 0.2641(4) 0.107(2) Uani 1 1 d . . . . .
O10 O 0.3938(4) 0.5106(3) 0.3058(6) 0.154(4) Uani 1 1 d . . . . .
O11 O 0.4280(4) 0.5035(4) -0.0279(6) 0.142(4) Uani 1 1 d . . . . .
O12 O 0.3855(7) 0.4732(7) -0.1072(8) 0.232(9) Uani 1 1 d . . . . .
O13 O 0.3583(4) 0.4644(4) -0.0156(6) 0.145(4) Uani 1 1 d . . . . .
O7 O 0.3388(3) 0.3818(2) 0.2400(5) 0.136(4) Uani 1 1 d D . . . .
C18A C 0.3782(7) 0.3806(7) 0.2498(16) 0.132(7) Uani 0.5 1 d D . P A 1
H18A H 0.389333 0.391495 0.292301 0.158 Uiso 0.5 1 calc R U P A 1
H18B H 0.401372 0.401237 0.220059 0.158 Uiso 0.5 1 calc R U P A 1
C19A C 0.3711(10) 0.3332(5) 0.2418(11) 0.294(8) Uani 0.5 1 d DG . P A 1
C20A C 0.4057(8) 0.3237(7) 0.2330(12) 0.294(8) Uani 0.5 1 d G . P A 1
H20A H 0.434156 0.346435 0.218188 0.352 Uiso 0.5 1 calc R U P A 1
C21A C 0.3985(8) 0.2809(8) 0.2459(12) 0.294(8) Uani 0.5 1 d G . P A 1
H21A H 0.422129 0.274370 0.239853 0.352 Uiso 0.5 1 calc R U P A 1
C22A C 0.3568(9) 0.2476(6) 0.2676(11) 0.294(8) Uani 0.5 1 d G . P A 1
H22A H 0.351964 0.218339 0.276356 0.352 Uiso 0.5 1 calc R U P A 1
C23A C 0.3223(7) 0.2571(6) 0.2764(12) 0.294(8) Uani 0.5 1 d G . P A 1
H23A H 0.293824 0.234374 0.291195 0.352 Uiso 0.5 1 calc R U P A 1
C24A C 0.3295(8) 0.2999(8) 0.2635(10) 0.294(8) Uani 0.5 1 d G . P A 1
H24A H 0.305851 0.306439 0.269531 0.352 Uiso 0.5 1 calc R U P A 1
C18B C 0.3166(8) 0.3355(6) 0.2522(17) 0.132(7) Uani 0.5 1 d D . P A 2
H18C H 0.294935 0.322688 0.217384 0.158 Uiso 0.5 1 calc R U P A 2
H18D H 0.298005 0.332522 0.289044 0.158 Uiso 0.5 1 calc R U P A 2
C19B C 0.3295(8) 0.2999(8) 0.2635(10) 0.294(8) Uani 0.5 1 d DG . P A 2
C20B C 0.3711(10) 0.3332(5) 0.2418(11) 0.294(8) Uani 0.5 1 d G . P A 2
H20B H 0.376017 0.362470 0.233027 0.352 Uiso 0.5 1 calc R U P A 2
C21B C 0.4057(8) 0.3237(7) 0.2330(12) 0.294(8) Uani 0.5 1 d G . P A 2
H21B H 0.434156 0.346435 0.218188 0.352 Uiso 0.5 1 calc R U P A 2
C22B C 0.3985(8) 0.2809(8) 0.2459(12) 0.294(8) Uani 0.5 1 d G . P A 2
H22B H 0.422129 0.274370 0.239853 0.352 Uiso 0.5 1 calc R U P A 2
C23B C 0.3568(9) 0.2476(6) 0.2676(11) 0.294(8) Uani 0.5 1 d G . P A 2
H23B H 0.351964 0.218339 0.276356 0.352 Uiso 0.5 1 calc R U P A 2
C24B C 0.3223(7) 0.2571(6) 0.2764(12) 0.294(8) Uani 0.5 1 d G . P A 2
H24B H 0.293824 0.234374 0.291195 0.352 Uiso 0.5 1 calc R U P A 2

loop_
_atom_site_aniso_label
_atom_site_aniso_U_11
_atom_site_aniso_U_22
_atom_site_aniso_U_33
_atom_site_aniso_U_23
_atom_site_aniso_U_13
_atom_site_aniso_U_12
C1 0.136(13) 0.055(7) 0.29(2) -0.031(10) 0.003(14) 0.026(7)
C2 0.116(9) 0.066(6) 0.195(14) -0.011(7) 0.000(9) 0.061(7)
C3 0.152(13) 0.056(6) 0.199(15) -0.012(8) -0.027(11) 0.058(8)
C4 0.140(12) 0.074(8) 0.243(18) -0.014(9) 0.016(12) 0.073(9)
C5 0.149(12) 0.066(7) 0.189(14) -0.010(8) 0.009(10) 0.072(8)
C6 0.109(9) 0.081(7) 0.155(11) -0.007(7) 0.010(8) 0.069(7)
C7 0.132(10) 0.059(6) 0.157(11) -0.008(6) 0.001(8) 0.064(7)
C8 0.118(9) 0.069(6) 0.179(12) 0.018(7) 0.043(8) 0.071(7)
C9 0.084(7) 0.065(6) 0.181(12) 0.019(7) 0.030(7) 0.056(6)
C10 0.054(4) 0.043(4) 0.136(8) 0.009(4) 0.009(5) 0.029(4)
C11 0.057(5) 0.052(4) 0.126(8) 0.007(5) 0.012(5) 0.035(4)
C12 0.050(4) 0.053(5) 0.163(10) -0.012(5) 0.013(5) 0.027(4)
C13 0.042(4) 0.065(5) 0.186(12) -0.009(6) 0.013(6) 0.025(4)
C14 0.060(5) 0.075(6) 0.153(10) -0.020(6) 0.008(6) 0.040(5)
C15 0.050(4) 0.073(5) 0.120(8) -0.008(5) -0.004(5) 0.036(4)
C16 0.048(4) 0.065(5) 0.116(7) 0.004(5) 0.002(4) 0.038(4)
C17 0.060(5) 0.094(7) 0.160(11) -0.035(7) -0.005(6) 0.042(5)
Gd1 0.0754(3) 0.0361(2) 0.1659(6) 0.0055(3) -0.0061(3) 0.0269(2)
Mn1 0.0910(10) 0.0541(7) 0.1546(16) 0.0081(8) 0.0206(10) 0.0513(8)
N1 0.113(7) 0.071(5) 0.160(9) 0.009(5) 0.031(6) 0.069(6)
N2 0.092(6) 0.061(5) 0.209(11) 0.017(6) 0.056(7) 0.051(5)
N3 0.073(5) 0.053(4) 0.154(8) 0.008(4) 0.023(5) 0.044(4)
N4 0.059(4) 0.050(4) 0.146(7) 0.014(4) 0.020(4) 0.038(3)
N5 0.084(6) 0.057(5) 0.179(11) -0.004(6) -0.025(7) 0.043(5)
N6 0.165(14) 0.168(13) 0.162(14) 0.003(11) 0.018(12) 0.144(13)
O1 0.102(6) 0.036(3) 0.219(10) -0.012(4) -0.010(6) 0.028(3)
O2 0.094(5) 0.048(3) 0.176(7) -0.005(4) 0.002(5) 0.044(3)
O3 0.077(5) 0.079(5) 0.207(9) 0.015(5) 0.037(5) 0.053(4)
O4 0.044(3) 0.078(4) 0.131(5) -0.010(4) -0.008(3) 0.038(3)
O5 0.047(3) 0.090(5) 0.147(6) -0.027(4) -0.010(4) 0.038(3)
O6 0.168(9) 0.072(5) 0.179(9) -0.036(5) -0.037(7) 0.073(6)
O8 0.073(4) 0.064(4) 0.169(8) 0.027(4) 0.008(5) 0.035(4)
O9 0.077(5) 0.085(5) 0.167(8) 0.001(5) -0.011(5) 0.045(4)
O10 0.130(8) 0.101(7) 0.224(12) -0.048(8) -0.060(8) 0.053(6)
O11 0.121(7) 0.123(7) 0.229(12) -0.009(7) 0.023(8) 0.096(7)
O12 0.34(2) 0.37(2) 0.150(11) -0.005(14) 0.018(13) 0.30(2)
O13 0.146(9) 0.136(8) 0.166(10) -0.046(7) -0.004(8) 0.081(8)
O7 0.105(6) 0.052(4) 0.239(11) 0.030(5) -0.028(6) 0.031(4)
C18A 0.124(14) 0.102(13) 0.20(2) 0.034(14) 0.004(15) 0.082(12)
C19A 0.42(3) 0.195(14) 0.328(16) 0.009(13) -0.024(19) 0.201(17)
C20A 0.42(3) 0.195(14) 0.328(16) 0.009(13) -0.024(19) 0.201(17)
C21A 0.42(3) 0.195(14) 0.328(16) 0.009(13) -0.024(19) 0.201(17)
C22A 0.42(3) 0.195(14) 0.328(16) 0.009(13) -0.024(19) 0.201(17)
C23A 0.42(3) 0.195(14) 0.328(16) 0.009(13) -0.024(19) 0.201(17)
C24A 0.42(3) 0.195(14) 0.328(16) 0.009(13) -0.024(19) 0.201(17)
C18B 0.124(14) 0.102(13) 0.20(2) 0.034(14) 0.004(15) 0.082(12)
C19B 0.42(3) 0.195(14) 0.328(16) 0.009(13) -0.024(19) 0.201(17)
C20B 0.42(3) 0.195(14) 0.328(16) 0.009(13) -0.024(19) 0.201(17)
C21B 0.42(3) 0.195(14) 0.328(16) 0.009(13) -0.024(19) 0.201(17)
C22B 0.42(3) 0.195(14) 0.328(16) 0.009(13) -0.024(19) 0.201(17)
C23B 0.42(3) 0.195(14) 0.328(16) 0.009(13) -0.024(19) 0.201(17)
C24B 0.42(3) 0.195(14) 0.328(16) 0.009(13) -0.024(19) 0.201(17)

loop_
_atom_type_symbol
_atom_type_description
_atom_type_scat_dispersion_real
_atom_type_scat_dispersion_imag
_atom_type_scat_source
C C 0.0033 0.0016 'International Tables Vol C Tables 4.2.6.8 and 6.1.1.4'
H H 0.0000 0.0000 'International Tables Vol C Tables 4.2.6.8 and 6.1.1.4'
Gd Gd -0.1653 3.9035 'International Tables Vol C Tables 4.2.6.8 and 6.1.1.4'
Mn Mn 0.3368 0.7283 'International Tables Vol C Tables 4.2.6.8 and 6.1.1.4'
N N 0.0061 0.0033 'International Tables Vol C Tables 4.2.6.8 and 6.1.1.4'
O O 0.0106 0.0060 'International Tables Vol C Tables 4.2.6.8 and 6.1.1.4'

loop_
_geom_angle_atom_site_label_1
_geom_angle_atom_site_label_2
_geom_angle_atom_site_label_3
_geom_angle
_geom_angle_site_symmetry_1
_geom_angle_site_symmetry_3
_geom_angle_publ_flag
O1 C1 H1A 109.5 . . ?
O1 C1 H1B 109.5 . . ?
H1A C1 H1B 109.5 . . ?
O1 C1 H1C 109.5 . . ?
H1A C1 H1C 109.5 . . ?
H1B C1 H1C 109.5 . . ?
O1 C2 C7 113.6(9) . . ?
O1 C2 C3 124.7(12) . . ?
C7 C2 C3 121.7(13) . . ?
C4 C3 C2 118.7(13) . . ?
C4 C3 H3 120.7 . . ?
C2 C3 H3 120.7 . . ?
C5 C4 C3 121.4(11) . . ?
C5 C4 H4 119.3 . . ?
C3 C4 H4 119.3 . . ?
C4 C5 C6 121.1(13) . . ?
C4 C5 H5 119.5 . . ?
C6 C5 H5 119.5 . . ?
C5 C6 C7 119.4(12) . . ?
C5 C6 C8 117.6(11) . . ?
C7 C6 C8 122.6(9) . . ?
O2 C7 C2 117.8(11) . . ?
O2 C7 C6 124.5(11) . . ?
C2 C7 C6 117.7(9) . . ?
N1 C8 C6 125.3(11) . . ?
N1 C8 H8 117.4 . . ?
C6 C8 H8 117.4 . . ?
O3 C9 N3 127.9(10) . . ?
O3 C9 N2 118.2(9) . . ?
N3 C9 N2 113.9(10) . . ?
N4 C10 C11 126.4(8) . . ?
N4 C10 H10 116.8 . . ?
C11 C10 H10 116.8 . . ?
C12 C11 C16 118.9(8) . . ?
C12 C11 C10 114.7(8) . . ?
C16 C11 C10 126.3(7) . . ?
C13 C12 C11 122.6(9) . . ?
C13 C12 H12 118.7 . . ?
C11 C12 H12 118.7 . . ?
C12 C13 C14 119.5(8) . . ?
C12 C13 H13 120.2 . . ?
C14 C13 H13 120.2 . . ?
C13 C14 C15 118.6(9) . . ?
C13 C14 H14 120.7 . . ?
C15 C14 H14 120.7 . . ?
C16 C15 O5 115.2(7) . . ?
C16 C15 C14 122.3(9) . . ?
O5 C15 C14 122.5(9) . . ?
O4 C16 C15 118.5(8) . . ?
O4 C16 C11 123.5(8) . . ?
C15 C16 C11 117.9(7) . . ?
O5 C17 H17A 109.5 . . ?
O5 C17 H17B 109.5 . . ?
H17A C17 H17B 109.5 . . ?
O5 C17 H17C 109.5 . . ?
H17A C17 H17C 109.5 . . ?
H17B C17 H17C 109.5 . . ?
O3 Gd1 O2 142.3(3) 14_455 . ?
O3 Gd1 O4 140.4(2) 14_455 14_455 ?
O2 Gd1 O4 74.2(2) . 14_455 ?
O3 Gd1 O6 86.0(4) 14_455 . ?
O2 Gd1 O6 88.2(3) . . ?
O4 Gd1 O6 79.5(3) 14_455 . ?
O3 Gd1 O7 73.7(3) 14_455 . ?
O2 Gd1 O7 85.5(3) . . ?
O4 Gd1 O7 138.6(2) 14_455 . ?
O6 Gd1 O7 136.5(3) . . ?
O3 Gd1 O9 83.2(3) 14_455 . ?
O2 Gd1 O9 122.0(3) . . ?
O4 Gd1 O9 85.2(3) 14_455 . ?
O6 Gd1 O9 140.7(3) . . ?
O7 Gd1 O9 75.5(3) . . ?
O3 Gd1 N4 65.7(2) 14_455 14_455 ?
O2 Gd1 N4 145.6(3) . 14_455 ?
O4 Gd1 N4 74.7(2) 14_455 14_455 ?
O6 Gd1 N4 71.7(3) . 14_455 ?
O7 Gd1 N4 128.3(3) . 14_455 ?
O9 Gd1 N4 69.4(3) . 14_455 ?
O3 Gd1 O8 124.3(3) 14_455 . ?
O2 Gd1 O8 72.4(3) . . ?
O4 Gd1 O8 71.8(2) 14_455 . ?
O6 Gd1 O8 148.7(3) . . ?
O7 Gd1 O8 67.7(2) . . ?
O9 Gd1 O8 49.7(3) . . ?
N4 Gd1 O8 111.2(2) 14_455 . ?
O3 Gd1 O1 80.0(3) 14_455 . ?
O2 Gd1 O1 63.3(3) . . ?
O4 Gd1 O1 126.6(3) 14_455 . ?
O6 Gd1 O1 68.9(3) . . ?
O7 Gd1 O1 69.9(3) . . ?
O9 Gd1 O1 144.5(3) . . ?
N4 Gd1 O1 128.7(2) 14_455 . ?
O8 Gd1 O1 119.6(3) . . ?
O3 Gd1 N5 104.4(3) 14_455 . ?
O2 Gd1 N5 97.3(3) . . ?
O4 Gd1 N5 76.9(3) 14_455 . ?
O6 Gd1 N5 153.2(2) . . ?
O7 Gd1 N5 70.2(3) . . ?
O9 Gd1 N5 24.7(3) . . ?
N4 Gd1 N5 89.9(3) 14_455 . ?
O8 Gd1 N5 25.0(3) . . ?
O1 Gd1 N5 136.6(3) . . ?
O3 Gd1 Mn1 175.9(2) 14_455 . ?
O2 Gd1 Mn1 37.12(15) . . ?
O4 Gd1 Mn1 38.43(15) 14_455 . ?
O6 Gd1 Mn1 89.9(3) . . ?
O7 Gd1 Mn1 109.3(2) . . ?
O9 Gd1 Mn1 100.09(19) . . ?
N4 Gd1 Mn1 113.13(16) 14_455 . ?
O8 Gd1 Mn1 59.7(2) . . ?
O1 Gd1 Mn1 98.4(2) . . ?
N5 Gd1 Mn1 79.4(2) . . ?
O2 Mn1 N3 127.6(3) . . ?
O2 Mn1 O4 79.3(2) . 14_455 ?
N3 Mn1 O4 113.9(3) . 14_455 ?
O2 Mn1 N1 76.9(3) . . ?
N3 Mn1 N1 70.1(3) . . ?
O4 Mn1 N1 151.1(3) 14_455 . ?
O2 Mn1 O5 144.7(3) . 14_455 ?
N3 Mn1 O5 82.0(3) . 14_455 ?
O4 Mn1 O5 70.1(2) 14_455 14_455 ?
N1 Mn1 O5 137.1(3) . 14_455 ?
O2 Mn1 O11 108.9(3) . . ?
N3 Mn1 O11 102.0(4) . . ?
O4 Mn1 O11 126.7(3) 14_455 . ?
N1 Mn1 O11 77.0(4) . . ?
O5 Mn1 O11 77.7(3) 14_455 . ?
O2 Mn1 O13 80.2(4) . . ?
N3 Mn1 O13 149.1(4) . . ?
O4 Mn1 O13 81.4(4) 14_455 . ?
N1 Mn1 O13 110.0(4) . . ?
O5 Mn1 O13 78.4(3) 14_455 . ?
O11 Mn1 O13 50.6(4) . . ?
O2 Mn1 Gd1 40.0(2) . . ?
N3 Mn1 Gd1 123.2(2) . . ?
O4 Mn1 Gd1 40.67(15) 14_455 . ?
N1 Mn1 Gd1 111.8(2) . . ?
O5 Mn1 Gd1 110.66(17) 14_455 . ?
O11 Mn1 Gd1 134.6(3) . . ?
O13 Mn1 Gd1 86.3(3) . . ?
C8 N1 N2 119.0(9) . . ?
C8 N1 Mn1 129.0(9) . . ?
N2 N1 Mn1 110.4(5) . . ?
N1 N2 C9 118.8(8) . . ?
N1 N2 H2 120.6 . . ?
C9 N2 H2 120.6 . . ?
C9 N3 N4 108.7(8) . . ?
C9 N3 Mn1 117.6(7) . . ?
N4 N3 Mn1 133.0(5) . . ?
C10 N4 N3 113.2(7) . . ?
C10 N4 Gd1 130.3(6) . 15 ?
N3 N4 Gd1 116.2(5) . 15 ?
O10 N5 O9 120.2(13) . . ?
O10 N5 O8 122.0(11) . . ?
O9 N5 O8 117.8(11) . . ?
O10 N5 Gd1 177.3(10) . . ?
O9 N5 Gd1 57.1(6) . . ?
O8 N5 Gd1 60.7(6) . . ?
O12 N6 O13 124(2) . . ?
O12 N6 O11 122(2) . . ?
O13 N6 O11 114.4(17) . . ?
C2 O1 C1 118.8(10) . . ?
C2 O1 Gd1 115.6(6) . . ?
C1 O1 Gd1 125.2(9) . . ?
C7 O2 Mn1 131.6(8) . . ?
C7 O2 Gd1 125.5(7) . . ?
Mn1 O2 Gd1 102.8(2) . . ?
C9 O3 Gd1 121.4(6) . 15 ?
C16 O4 Mn1 120.2(6) . 15 ?
C16 O4 Gd1 138.2(6) . 15 ?
Mn1 O4 Gd1 100.9(2) 15 15 ?
C15 O5 C17 119.0(7) . . ?
C15 O5 Mn1 115.8(5) . 15 ?
C17 O5 Mn1 125.0(6) . 15 ?
N5 O8 Gd1 94.3(6) . . ?
N5 O9 Gd1 98.2(8) . . ?
N6 O11 Mn1 100.9(11) . . ?
N6 O13 Mn1 94.2(12) . . ?
C18A O7 Gd1 134.6(14) . . ?
C18B O7 Gd1 126.6(13) . . ?
O7 C18A C19A 112.1(18) . . ?
O7 C18A H18A 109.2 . . ?
C19A C18A H18A 109.2 . . ?
O7 C18A H18B 109.2 . . ?
C19A C18A H18B 109.2 . . ?
H18A C18A H18B 107.9 . . ?
C20A C19A C24A 120.0 . . ?
C20A C19A C18A 124.4(19) . . ?
C24A C19A C18A 113(2) . . ?
C21A C20A C19A 120.0 . . ?
C21A C20A H20A 120.0 . . ?
C19A C20A H20A 120.0 . . ?
C20A C21A C22A 120.0 . . ?
C20A C21A H21A 120.0 . . ?
C22A C21A H21A 120.0 . . ?
C21A C22A C23A 120.0 . . ?
C21A C22A H22A 120.0 . . ?
C23A C22A H22A 120.0 . . ?
C24A C23A C22A 120.0 . . ?
C24A C23A H23A 120.0 . . ?
C22A C23A H23A 120.0 . . ?
C23A C24A C19A 120.0 . . ?
C23A C24A H24A 120.0 . . ?
C19A C24A H24A 120.0 . . ?
O7 C18B C19B 137(2) . . ?
O7 C18B C20B 92.0(14) . . ?
C19B C18B C20B 45.8(9) . . ?
O7 C18B H18C 102.9 . . ?
C19B C18B H18C 102.9 . . ?
C20B C18B H18C 115.0 . . ?
O7 C18B H18D 102.9 . . ?
C19B C18B H18D 102.9 . . ?
C20B C18B H18D 132.7 . . ?
H18C C18B H18D 105.0 . . ?
C20B C19B C24B 120.0 . . ?
C20B C19B C18B 83.0(19) . . ?
C24B C19B C18B 156.5(19) . . ?
C19B C20B C21B 120.0 . . ?
C19B C20B C18B 51.1(11) . . ?
C21B C20B C18B 170.1(12) . . ?
C19B C20B H20B 120.0 . . ?
C21B C20B H20B 120.0 . . ?
C18B C20B H20B 69.0 . . ?
C22B C21B C20B 120.0 . . ?
C22B C21B H21B 120.0 . . ?
C20B C21B H21B 120.0 . . ?
C21B C22B C23B 120.0 . . ?
C21B C22B H22B 120.0 . . ?
C23B C22B H22B 120.0 . . ?
C22B C23B C24B 120.0 . . ?
C22B C23B H23B 120.0 . . ?
C24B C23B H23B 120.0 . . ?
C23B C24B C19B 120.0 . . ?
C23B C24B H24B 120.0 . . ?
C19B C24B H24B 120.0 . . ?

loop_
_geom_bond_atom_site_label_1
_geom_bond_atom_site_label_2
_geom_bond_distance
_geom_bond_site_symmetry_2
_geom_bond_publ_flag
C1 O1 1.432(15) . ?
C1 H1A 0.9800 . ?
C1 H1B 0.9800 . ?
C1 H1C 0.9800 . ?
C2 O1 1.384(15) . ?
C2 C7 1.394(17) . ?
C2 C3 1.419(15) . ?
C3 C4 1.36(2) . ?
C3 H3 0.9500 . ?
C4 C5 1.357(19) . ?
C4 H4 0.9500 . ?
C5 C6 1.410(13) . ?
C5 H5 0.9500 . ?
C6 C7 1.413(17) . ?
C6 C8 1.415(17) . ?
C7 O2 1.341(11) . ?
C8 N1 1.289(12) . ?
C8 H8 0.9500 . ?
C9 O3 1.242(13) . ?
C9 N3 1.365(12) . ?
C9 N2 1.366(13) . ?
C10 N4 1.299(10) . ?
C10 C11 1.462(12) . ?
C10 H10 0.9500 . ?
C11 C12 1.391(11) . ?
C11 C16 1.405(12) . ?
C12 C13 1.346(13) . ?
C12 H12 0.9500 . ?
C13 C14 1.388(14) . ?
C13 H13 0.9500 . ?
C14 C15 1.397(12) . ?
C14 H14 0.9500 . ?
C15 C16 1.375(13) . ?
C15 O5 1.383(11) . ?
C16 O4 1.341(9) . ?
C17 O5 1.416(12) . ?
C17 H17A 0.9800 . ?
C17 H17B 0.9800 . ?
C17 H17C 0.9800 . ?
Gd1 O3 2.279(8) 14_455 ?
Gd1 O2 2.298(8) . ?
Gd1 O4 2.312(6) 14_455 ?
Gd1 O6 2.439(10) . ?
Gd1 O7 2.482(8) . ?
Gd1 O9 2.500(9) . ?
Gd1 N4 2.512(7) 14_455 ?
Gd1 O8 2.579(8) . ?
Gd1 O1 2.589(7) . ?
Gd1 N5 2.948(12) . ?
Gd1 Mn1 3.4830(18) . ?
Mn1 O2 2.156(6) . ?
Mn1 N3 2.201(9) . ?
Mn1 O4 2.205(6) 14_455 ?
Mn1 N1 2.296(8) . ?
Mn1 O5 2.331(6) 14_455 ?
Mn1 O11 2.368(13) . ?
Mn1 O13 2.518(11) . ?
N1 N2 1.345(13) . ?
N2 H2 0.8800 . ?
N3 N4 1.410(10) . ?
N5 O10 1.244(13) . ?
N5 O9 1.244(11) . ?
N5 O8 1.248(13) . ?
N6 O12 1.195(18) . ?
N6 O13 1.232(17) . ?
N6 O11 1.257(18) . ?
O7 C18A 1.385(16) . ?
O7 C18B 1.402(16) . ?
C18A C19A 1.530(16) . ?
C18A H18A 0.9900 . ?
C18A H18B 0.9900 . ?
C19A C20A 1.3900 . ?
C19A C24A 1.3900 . ?
C20A C21A 1.3900 . ?
C20A H20A 0.9500 . ?
C21A C22A 1.3900 . ?
C21A H21A 0.9500 . ?
C22A C23A 1.3900 . ?
C22A H22A 0.9500 . ?
C23A C24A 1.3900 . ?
C23A H23A 0.9500 . ?
C24A H24A 0.9500 . ?
C18B C19B 1.508(16) . ?
C18B C20B 1.92(4) . ?
C18B H18C 0.9900 . ?
C18B H18D 0.9900 . ?
C19B C20B 1.3900 . ?
C19B C24B 1.3900 . ?
C20B C21B 1.3900 . ?
C20B H20B 0.9500 . ?
C21B C22B 1.3900 . ?
C21B H21B 0.9500 . ?
C22B C23B 1.3900 . ?
C22B H22B 0.9500 . ?
C23B C24B 1.3900 . ?
C23B H23B 0.9500 . ?
C24B H24B 0.9500 . ?

loop_
_geom_torsion_atom_site_label_1
_geom_torsion_atom_site_label_2
_geom_torsion_atom_site_label_3
_geom_torsion_atom_site_label_4
_geom_torsion
_geom_torsion_site_symmetry_1
_geom_torsion_site_symmetry_2
_geom_torsion_site_symmetry_3
_geom_torsion_site_symmetry_4
_geom_torsion_publ_flag
O1 C2 C3 C4 -176.8(16) . . . . ?
C7 C2 C3 C4 2(3) . . . . ?
C2 C3 C4 C5 -1(3) . . . . ?
C3 C4 C5 C6 -1(3) . . . . ?
C4 C5 C6 C7 2(2) . . . . ?
C4 C5 C6 C8 175.2(16) . . . . ?
O1 C2 C7 O2 -1(2) . . . . ?
C3 C2 C7 O2 -180.0(13) . . . . ?
O1 C2 C7 C6 177.8(13) . . . . ?
C3 C2 C7 C6 -1(2) . . . . ?
C5 C6 C7 O2 177.9(13) . . . . ?
C8 C6 C7 O2 5(2) . . . . ?
C5 C6 C7 C2 -1(2) . . . . ?
C8 C6 C7 C2 -173.8(14) . . . . ?
C5 C6 C8 N1 -178.2(14) . . . . ?
C7 C6 C8 N1 -5(2) . . . . ?
N4 C10 C11 C12 177.5(10) . . . . ?
N4 C10 C11 C16 -3.3(17) . . . . ?
C16 C11 C12 C13 0.5(18) . . . . ?
C10 C11 C12 C13 179.8(11) . . . . ?
C11 C12 C13 C14 -2(2) . . . . ?
C12 C13 C14 C15 2.5(19) . . . . ?
C13 C14 C15 C16 -0.8(18) . . . . ?
C13 C14 C15 O5 -179.5(11) . . . . ?
O5 C15 C16 O4 -4.8(14) . . . . ?
C14 C15 C16 O4 176.5(10) . . . . ?
O5 C15 C16 C11 177.7(9) . . . . ?
C14 C15 C16 C11 -1.0(16) . . . . ?
C12 C11 C16 O4 -176.2(9) . . . . ?
C10 C11 C16 O4 4.6(16) . . . . ?
C12 C11 C16 C15 1.2(15) . . . . ?
C10 C11 C16 C15 -178.0(10) . . . . ?
C6 C8 N1 N2 175.7(14) . . . . ?
C6 C8 N1 Mn1 -20(2) . . . . ?
C8 N1 N2 C9 -162.5(13) . . . . ?
Mn1 N1 N2 C9 30.7(14) . . . . ?
O3 C9 N2 N1 165.8(12) . . . . ?
N3 C9 N2 N1 -13.9(17) . . . . ?
O3 C9 N3 N4 -3.0(18) . . . . ?
N2 C9 N3 N4 176.7(10) . . . . ?
O3 C9 N3 Mn1 168.5(11) . . . . ?
N2 C9 N3 Mn1 -11.8(14) . . . . ?
C11 C10 N4 N3 179.2(9) . . . . ?
C11 C10 N4 Gd1 5.0(15) . . . 15 ?
C9 N3 N4 C10 -172.3(9) . . . . ?
Mn1 N3 N4 C10 18.0(13) . . . . ?
C9 N3 N4 Gd1 2.8(11) . . . 15 ?
Mn1 N3 N4 Gd1 -166.8(5) . . . 15 ?
C7 C2 O1 C1 173.0(15) . . . . ?
C3 C2 O1 C1 -8(2) . . . . ?
C7 C2 O1 Gd1 -13.8(16) . . . . ?
C3 C2 O1 Gd1 165.4(12) . . . . ?
C2 C7 O2 Mn1 -158.3(10) . . . . ?
C6 C7 O2 Mn1 23(2) . . . . ?
C2 C7 O2 Gd1 18.7(18) . . . . ?
C6 C7 O2 Gd1 -159.7(10) . . . . ?
N3 C9 O3 Gd1 1.5(19) . . . 15 ?
N2 C9 O3 Gd1 -178.2(9) . . . 15 ?
C15 C16 O4 Mn1 5.5(12) . . . 15 ?
C11 C16 O4 Mn1 -177.1(7) . . . 15 ?
C15 C16 O4 Gd1 173.6(7) . . . 15 ?
C11 C16 O4 Gd1 -9.0(15) . . . 15 ?
C16 C15 O5 C17 177.6(10) . . . . ?
C14 C15 O5 C17 -3.7(16) . . . . ?
C16 C15 O5 Mn1 2.0(12) . . . 15 ?
C14 C15 O5 Mn1 -179.3(9) . . . 15 ?
O10 N5 O8 Gd1 180.0(10) . . . . ?
O9 N5 O8 Gd1 2.2(9) . . . . ?
O10 N5 O9 Gd1 179.9(9) . . . . ?
O8 N5 O9 Gd1 -2.3(10) . . . . ?
O12 N6 O11 Mn1 -176.0(13) . . . . ?
O13 N6 O11 Mn1 0.6(13) . . . . ?
O12 N6 O13 Mn1 176.0(14) . . . . ?
O11 N6 O13 Mn1 -0.5(12) . . . . ?
Gd1 O7 C18A C19A -119.0(18) . . . . ?
O7 C18A C19A C20A 162.7(17) . . . . ?
O7 C18A C19A C24A -37(3) . . . . ?
C24A C19A C20A C21A 0.0 . . . . ?
C18A C19A C20A C21A 159(2) . . . . ?
C19A C20A C21A C22A 0.0 . . . . ?
C20A C21A C22A C23A 0.0 . . . . ?
C21A C22A C23A C24A 0.0 . . . . ?
C22A C23A C24A C19A 0.0 . . . . ?
C20A C19A C24A C23A 0.0 . . . . ?
C18A C19A C24A C23A -162(2) . . . . ?
Gd1 O7 C18B C19B 139(3) . . . . ?
Gd1 O7 C18B C20B 129.9(11) . . . . ?
O7 C18B C19B C20B -13(4) . . . . ?
O7 C18B C19B C24B 178(3) . . . . ?
C20B C18B C19B C24B -169(4) . . . . ?
C24B C19B C20B C21B 0.0 . . . . ?
C18B C19B C20B C21B -175(2) . . . . ?
C24B C19B C20B C18B 175(2) . . . . ?
C19B C20B C21B C22B 0.0 . . . . ?
C20B C21B C22B C23B 0.0 . . . . ?
C21B C22B C23B C24B 0.0 . . . . ?
C22B C23B C24B C19B 0.0 . . . . ?
C20B C19B C24B C23B 0.0 . . . . ?
C18B C19B C24B C23B 167(5) . . . . ?
